data_7016651
loop_
_publ_author_name
'Mart\'inez-Salvador, Sonia'
'Alonso, Pablo J.'
'Forni\'es, Juan'
'Mart\'in, Antonio'
'Menj\'on, Babil'

_publ_section_title
;
 Efficient and stereoselective syntheses of isomeric
 trifluoromethyl-platinum(iv) chlorides.
;
_journal_issue 40
_journal_name_full 'Dalton transactions (Cambridge, England : 2003)'
_journal_page_first 10440
_journal_page_last 10447
_journal_paper_doi 10.1039/c1dt10557d
_journal_volume 40
_journal_year 2011
_chemical_formula_sum 'C76 H60 Cl2 F12 N2 O P4 Pt S'
_chemical_formula_weight 1667.19
_chemical_name_systematic
;
?
;
_space_group_IT_number 14
_symmetry_cell_setting monoclinic
_symmetry_space_group_name_Hall '-P 2yn'
_symmetry_space_group_name_H-M 'P 1 21/n 1'
_atom_sites_solution_hydrogens geom
_atom_sites_solution_primary direct
_atom_sites_solution_secondary difmap
_audit_creation_method SHELXL-97
_cell_angle_alpha 90.00
_cell_angle_beta 100.253(4)
_cell_angle_gamma 90.00
_cell_formula_units_Z 2
_cell_length_a 10.9437(5)
_cell_length_b 13.5615(7)
_cell_length_c 23.7495(8)
_cell_measurement_reflns_used 12095
_cell_measurement_temperature 100(2)
_cell_measurement_theta_max 28.8356
_cell_measurement_theta_min 4.1496
_cell_volume 3468.4(3)
_computing_cell_refinement
;
CrysAlis RED, Oxford Diffraction Ltd.,
Version 1.171.33.52 (release 06-11-2009 CrysAlis171 .NET)
(compiled Nov 6 2009,16:24:50)
;
_computing_data_collection
;
CrysAlis CCD, Oxford Diffraction Ltd.,
Version 1.171.33.52 (release 06-11-2009 CrysAlis171 .NET)
(compiled Nov 6 2009,16:24:50)
;
_computing_data_reduction
;
CrysAlis RED, Oxford Diffraction Ltd.,
Version 1.171.33.52 (release 06-11-2009 CrysAlis171 .NET)
(compiled Nov 6 2009,16:24:50)
;
_computing_structure_refinement 'SHELXL-97 (Sheldrick, 1997)'
_computing_structure_solution 'SHELXS-97 (Sheldrick, 1990)'
_diffrn_ambient_temperature 100(2)
_diffrn_detector_area_resol_mean 16.0655
_diffrn_measured_fraction_theta_full 0.995
_diffrn_measured_fraction_theta_max 0.904
_diffrn_measurement_details
;
1 omega -83.00 -51.00 1.0000 15.0000
omega____ theta____ kappa____ phi______ frames
- -19.9615 -77.0000 90.0000 32

2 omega 42.00 79.00 1.0000 15.0000
omega____ theta____ kappa____ phi______ frames
- 22.1490 179.0000 30.0000 37

3 omega -40.00 35.00 1.0000 15.0000
omega____ theta____ kappa____ phi______ frames
- 22.1490 -72.0000 -2.0000 75

4 omega 11.00 94.00 1.0000 15.0000
omega____ theta____ kappa____ phi______ frames
- 22.1490 77.0000 120.0000 83

5 omega -52.00 54.00 1.0000 15.0000
omega____ theta____ kappa____ phi______ frames
- -19.9615 37.0000 -180.0000 106

6 omega -11.00 45.00 1.0000 15.0000
omega____ theta____ kappa____ phi______ frames
- 22.1490 77.0000 30.0000 56

7 omega -6.00 93.00 1.0000 15.0000
omega____ theta____ kappa____ phi______ frames
- 22.1490 68.0000 -103.0000 99

;
_diffrn_measurement_device_type 'Xcalibur, Sapphire3'
_diffrn_measurement_method 'w scans'
_diffrn_orient_matrix_UB_11 -0.0302147079
_diffrn_orient_matrix_UB_12 0.0397550132
_diffrn_orient_matrix_UB_13 0.0112210865
_diffrn_orient_matrix_UB_21 -0.0529968237
_diffrn_orient_matrix_UB_22 -0.0069621504
_diffrn_orient_matrix_UB_23 -0.0217104285
_diffrn_orient_matrix_UB_31 -0.0251394530
_diffrn_orient_matrix_UB_32 -0.0331277760
_diffrn_orient_matrix_UB_33 0.0180216490
_diffrn_radiation_monochromator graphite
_diffrn_radiation_source 'Enhance (Mo) X-ray Source'
_diffrn_radiation_type MoK\a
_diffrn_radiation_wavelength 0.71073
_diffrn_reflns_av_R_equivalents 0.0459
_diffrn_reflns_av_sigmaI/netI 0.0686
_diffrn_reflns_limit_h_max 14
_diffrn_reflns_limit_h_min -14
_diffrn_reflns_limit_k_max 18
_diffrn_reflns_limit_k_min -18
_diffrn_reflns_limit_l_max 31
_diffrn_reflns_limit_l_min -31
_diffrn_reflns_number 31175
_diffrn_reflns_theta_full 25.00
_diffrn_reflns_theta_max 28.91
_diffrn_reflns_theta_min 4.16
_exptl_absorpt_coefficient_mu 2.302
_exptl_absorpt_correction_T_max 0.7239
_exptl_absorpt_correction_T_min 0.4671
_exptl_absorpt_correction_type multi-scan
_exptl_absorpt_process_details
;
CrysAlis RED, Oxford Diffraction Ltd.,
Version 1.171.33.52 (release 06-11-2009 CrysAlis171 .NET)
(compiled Nov 6 2009,16:24:50)
Empirical absorption correction using spherical harmonics,
implemented in SCALE3 ABSPACK scaling algorithm.
;
_exptl_crystal_colour 'pale yellow'
_exptl_crystal_density_diffrn 1.596
_exptl_crystal_density_method 'not measured'
_exptl_crystal_description bloc
_exptl_crystal_F_000 1668
_exptl_crystal_size_max 0.39
_exptl_crystal_size_mid 0.29
_exptl_crystal_size_min 0.15
_refine_diff_density_max 2.044
_refine_diff_density_min -1.722
_refine_diff_density_rms 0.132
_refine_ls_extinction_method none
_refine_ls_goodness_of_fit_ref 1.018
_refine_ls_hydrogen_treatment constr
_refine_ls_matrix_type full
_refine_ls_number_parameters 469
_refine_ls_number_reflns 8259
_refine_ls_number_restraints 31
_refine_ls_restrained_S_all 1.032
_refine_ls_R_factor_all 0.0764
_refine_ls_R_factor_gt 0.0479
_refine_ls_shift/su_max 0.000
_refine_ls_shift/su_mean 0.000
_refine_ls_structure_factor_coef Fsqd
_refine_ls_weighting_details 'calc w=1/[\s^2^(Fo^2^)+(0.0700P)^2^+0.0000P] where P=(Fo^2^+2Fc^2^)/3'
_refine_ls_weighting_scheme calc
_refine_ls_wR_factor_gt 0.1160
_refine_ls_wR_factor_ref 0.1234
_reflns_number_gt 5723
_reflns_number_total 8259
_reflns_threshold_expression >2sigma(I)
_cod_data_source_file c1dt10557d.txt
_cod_data_source_block 4
_cod_original_sg_symbol_H-M P2(1)/n
_cod_database_code 7016651

loop_
_symmetry_equiv_pos_as_xyz
'x, y, z'
'-x+1/2, y+1/2, -z+1/2'
'-x, -y, -z'
'x-1/2, -y-1/2, z-1/2'

loop_
_atom_site_label
_atom_site_type_symbol
_atom_site_fract_x
_atom_site_fract_y
_atom_site_fract_z
_atom_site_U_iso_or_equiv
_atom_site_adp_type
_atom_site_occupancy
_atom_site_symmetry_multiplicity
_atom_site_calc_flag
_atom_site_refinement_flags
_atom_site_disorder_assembly
_atom_site_disorder_group
Pt Pt 0.0000 0.5000 0.5000 0.02405(10) Uani 1 2 d S . .
Cl1 Cl -0.0856(18) 0.5159(12) 0.3922(4) 0.0427(16) Uani 0.50 1 d P A 1
S S -0.0724(19) 0.5132(13) 0.4069(4) 0.0427(16) Uani 0.50 1 d PD A 2
Cl2 Cl 0.0777(3) 0.4618(2) 0.36562(10) 0.0314(6) Uani 0.50 1 d P A 2
O O -0.1760(10) 0.4727(8) 0.3856(5) 0.024(2) Uani 0.30 1 d PDU A 2
O' O -0.1375(14) 0.5839(12) 0.3901(6) 0.024(2) Uani 0.20 1 d PD A 2
C1 C 0.1648(5) 0.5736(3) 0.4903(2) 0.0372(14) Uani 1 1 d D A .
F1 F 0.2084(5) 0.6377(3) 0.53484(17) 0.0940(18) Uani 1 1 d D . .
F2 F 0.1520(3) 0.6375(3) 0.44690(15) 0.0723(14) Uani 1 1 d D . .
F3 F 0.2661(3) 0.5191(3) 0.4900(2) 0.0678(12) Uani 1 1 d D . .
C2 C 0.0812(4) 0.3617(3) 0.49087(19) 0.0328(13) Uani 1 1 d D A .
F4 F 0.1209(7) 0.3620(5) 0.4382(2) 0.0388(9) Uani 0.40 1 d PD A 1
F5 F 0.0028(5) 0.2844(4) 0.4807(3) 0.0388(9) Uani 0.40 1 d PD A 1
F6 F 0.1837(6) 0.3327(5) 0.5260(3) 0.0388(9) Uani 0.40 1 d PD A 1
F4' F 0.0551(7) 0.3126(5) 0.4387(2) 0.0388(9) Uani 0.40 1 d PD A 2
F5' F 0.0475(6) 0.2909(4) 0.5252(3) 0.0388(9) Uani 0.40 1 d PD A 2
F6' F 0.2059(4) 0.3606(5) 0.5002(4) 0.0388(9) Uani 0.40 1 d PD A 2
F4" F 0.1925(8) 0.3480(10) 0.4711(6) 0.0388(9) Uani 0.20 1 d PD A 3
F5" F 0.0088(10) 0.2990(8) 0.4554(5) 0.0388(9) Uani 0.20 1 d PD A 3
F6" F 0.1086(15) 0.3155(8) 0.5416(3) 0.0388(9) Uani 0.20 1 d PD A 3
P1 P 0.45020(11) 0.54513(9) 0.21287(5) 0.0177(2) Uani 1 1 d . . .
P2 P 0.21427(11) 0.55889(8) 0.12813(5) 0.0184(3) Uani 1 1 d . . .
N1 N 0.3215(4) 0.5865(3) 0.17915(15) 0.0228(9) Uani 1 1 d . . .
C3 C 0.4696(4) 0.4137(3) 0.20807(18) 0.0191(10) Uani 1 1 d . . .
C4 C 0.5147(5) 0.3725(4) 0.1620(2) 0.0291(12) Uani 1 1 d . . .
H4 H 0.5409 0.4143 0.1343 0.035 Uiso 1 1 calc R . .
C5 C 0.5215(5) 0.2715(4) 0.1563(2) 0.0360(13) Uani 1 1 d . . .
H5 H 0.5519 0.2438 0.1247 0.043 Uiso 1 1 calc R . .
C6 C 0.4837(5) 0.2110(4) 0.1968(2) 0.0328(12) Uani 1 1 d . . .
H6 H 0.4890 0.1414 0.1933 0.039 Uiso 1 1 calc R . .
C7 C 0.4385(5) 0.2514(4) 0.2422(2) 0.0314(12) Uani 1 1 d . . .
H7 H 0.4119 0.2093 0.2696 0.038 Uiso 1 1 calc R . .
C8 C 0.4316(4) 0.3520(3) 0.24816(19) 0.0234(10) Uani 1 1 d . . .
H8 H 0.4007 0.3792 0.2797 0.028 Uiso 1 1 calc R . .
C9 C 0.4594(4) 0.5760(3) 0.28728(18) 0.0184(9) Uani 1 1 d . . .
C10 C 0.3590(5) 0.6200(4) 0.3053(2) 0.0306(12) Uani 1 1 d . . .
H10 H 0.2861 0.6348 0.2784 0.037 Uiso 1 1 calc R . .
C11 C 0.3650(6) 0.6425(4) 0.3626(2) 0.0387(14) Uani 1 1 d . . .
H11 H 0.2958 0.6720 0.3751 0.046 Uiso 1 1 calc R . .
C12 C 0.4712(6) 0.6219(4) 0.4016(2) 0.0351(14) Uani 1 1 d . . .
H12 H 0.4746 0.6373 0.4408 0.042 Uiso 1 1 calc R . .
C13 C 0.5713(6) 0.5797(4) 0.3841(2) 0.0334(13) Uani 1 1 d . . .
H13 H 0.6442 0.5662 0.4113 0.040 Uiso 1 1 calc R . .
C14 C 0.5671(5) 0.5562(4) 0.32662(19) 0.0260(11) Uani 1 1 d . . .
H14 H 0.6369 0.5270 0.3144 0.031 Uiso 1 1 calc R . .
C15 C 0.5807(4) 0.6027(3) 0.18950(17) 0.0186(9) Uani 1 1 d . . .
C16 C 0.5658(5) 0.6952(4) 0.16377(18) 0.0241(11) Uani 1 1 d . . .
H16 H 0.4859 0.7248 0.1555 0.029 Uiso 1 1 calc R . .
C17 C 0.6677(5) 0.7437(4) 0.1504(2) 0.0298(12) Uani 1 1 d . . .
H17 H 0.6572 0.8069 0.1329 0.036 Uiso 1 1 calc R . .
C18 C 0.7836(5) 0.7024(4) 0.1619(2) 0.0316(12) Uani 1 1 d . . .
H18 H 0.8530 0.7370 0.1528 0.038 Uiso 1 1 calc R . .
C19 C 0.7990(5) 0.6101(4) 0.1867(2) 0.0337(12) Uani 1 1 d . . .
H19 H 0.8791 0.5807 0.1939 0.040 Uiso 1 1 calc R . .
C20 C 0.6998(5) 0.5605(4) 0.2008(2) 0.0274(11) Uani 1 1 d . . .
H20 H 0.7115 0.4975 0.2184 0.033 Uiso 1 1 calc R . .
C21 C 0.1293(4) 0.6703(3) 0.10744(17) 0.0166(9) Uani 1 1 d . . .
C22 C 0.0176(4) 0.6669(3) 0.06796(18) 0.0208(10) Uani 1 1 d . . .
H22 H -0.0176 0.6050 0.0552 0.025 Uiso 1 1 calc R . .
C23 C -0.0410(5) 0.7525(4) 0.0477(2) 0.0266(11) Uani 1 1 d . . .
H23 H -0.1172 0.7497 0.0214 0.032 Uiso 1 1 calc R . .
C24 C 0.0111(5) 0.8435(3) 0.06566(18) 0.0229(10) Uani 1 1 d . . .
H24 H -0.0293 0.9028 0.0514 0.028 Uiso 1 1 calc R . .
C25 C 0.1215(5) 0.8474(3) 0.10417(19) 0.0223(10) Uani 1 1 d . . .
H25 H 0.1571 0.9093 0.1164 0.027 Uiso 1 1 calc R . .
C26 C 0.1802(4) 0.7612(3) 0.12491(18) 0.0203(10) Uani 1 1 d . . .
H26 H 0.2562 0.7642 0.1514 0.024 Uiso 1 1 calc R . .
C27 C 0.2633(4) 0.5159(3) 0.0640(2) 0.0198(10) Uani 1 1 d . . .
C28 C 0.2808(5) 0.4153(4) 0.0540(2) 0.0279(11) Uani 1 1 d . . .
H28 H 0.2629 0.3671 0.0804 0.034 Uiso 1 1 calc R . .
C29 C 0.3247(5) 0.3870(4) 0.0048(2) 0.0324(12) Uani 1 1 d . . .
H29 H 0.3368 0.3190 -0.0022 0.039 Uiso 1 1 calc R . .
C30 C 0.3507(5) 0.4558(4) -0.0336(2) 0.0330(12) Uani 1 1 d . . .
H30 H 0.3802 0.4355 -0.0671 0.040 Uiso 1 1 calc R . .
C31 C 0.3340(5) 0.5550(4) -0.0235(2) 0.0333(12) Uani 1 1 d . . .
H31 H 0.3528 0.6029 -0.0499 0.040 Uiso 1 1 calc R . .
C32 C 0.2902(4) 0.5842(3) 0.0244(2) 0.0248(11) Uani 1 1 d . . .
H32 H 0.2780 0.6524 0.0307 0.030 Uiso 1 1 calc R . .
C33 C 0.1075(5) 0.4687(4) 0.1490(2) 0.0320(13) Uani 1 1 d . . .
C34 C 0.1079(6) 0.4547(5) 0.2067(3) 0.0439(15) Uani 1 1 d . . .
H34 H 0.1659 0.4883 0.2346 0.053 Uiso 1 1 calc R . .
C35 C 0.0202(7) 0.3892(6) 0.2231(4) 0.070(2) Uani 1 1 d . . .
H35 H 0.0197 0.3778 0.2626 0.084 Uiso 1 1 calc R . .
C36 C -0.0647(7) 0.3419(6) 0.1821(5) 0.083(3) Uani 1 1 d . . .
H36 H -0.1244 0.2988 0.1934 0.099 Uiso 1 1 calc R . .
C37 C -0.0634(6) 0.3567(4) 0.1255(4) 0.061(2) Uani 1 1 d . . .
H37 H -0.1223 0.3233 0.0978 0.073 Uiso 1 1 calc R . .
C38 C 0.0212(5) 0.4189(4) 0.1076(3) 0.0385(14) Uani 1 1 d . . .
H38 H 0.0215 0.4281 0.0680 0.046 Uiso 1 1 calc R . .

loop_
_atom_site_aniso_label
_atom_site_aniso_U_11
_atom_site_aniso_U_22
_atom_site_aniso_U_33
_atom_site_aniso_U_23
_atom_site_aniso_U_13
_atom_site_aniso_U_12
Pt 0.02790(16) 0.01259(12) 0.03629(16) -0.00777(12) 0.01828(11) -0.00739(12)
Cl1 0.048(4) 0.0573(13) 0.026(5) 0.010(3) 0.016(4) 0.0248(17)
S 0.048(4) 0.0573(13) 0.026(5) 0.010(3) 0.016(4) 0.0248(17)
Cl2 0.0378(15) 0.0308(12) 0.0250(12) -0.0046(10) 0.0040(11) 0.0105(11)
O 0.012(4) 0.032(4) 0.025(4) 0.000(3) -0.003(3) 0.003(3)
O' 0.012(4) 0.032(4) 0.025(4) 0.000(3) -0.003(3) 0.003(3)
C1 0.049(4) 0.014(2) 0.057(4) 0.005(2) 0.032(3) 0.003(2)
F1 0.114(4) 0.094(4) 0.084(3) -0.029(3) 0.046(3) -0.085(3)
F2 0.031(2) 0.125(4) 0.057(2) 0.053(2) -0.0033(17) -0.036(2)
F3 0.027(2) 0.054(3) 0.118(4) -0.002(2) 0.001(2) -0.0006(17)
C2 0.024(3) 0.023(3) 0.057(3) -0.017(2) 0.022(3) -0.008(2)
F4 0.035(2) 0.0259(17) 0.049(2) -0.0189(17) -0.0098(17) 0.0088(14)
F5 0.035(2) 0.0259(17) 0.049(2) -0.0189(17) -0.0098(17) 0.0088(14)
F6 0.035(2) 0.0259(17) 0.049(2) -0.0189(17) -0.0098(17) 0.0088(14)
F4' 0.035(2) 0.0259(17) 0.049(2) -0.0189(17) -0.0098(17) 0.0088(14)
F5' 0.035(2) 0.0259(17) 0.049(2) -0.0189(17) -0.0098(17) 0.0088(14)
F6' 0.035(2) 0.0259(17) 0.049(2) -0.0189(17) -0.0098(17) 0.0088(14)
F4" 0.035(2) 0.0259(17) 0.049(2) -0.0189(17) -0.0098(17) 0.0088(14)
F5" 0.035(2) 0.0259(17) 0.049(2) -0.0189(17) -0.0098(17) 0.0088(14)
F6" 0.035(2) 0.0259(17) 0.049(2) -0.0189(17) -0.0098(17) 0.0088(14)
P1 0.0183(6) 0.0204(6) 0.0151(5) 0.0016(5) 0.0045(5) 0.0054(5)
P2 0.0165(6) 0.0161(6) 0.0228(6) 0.0031(5) 0.0041(5) 0.0037(5)
N1 0.021(2) 0.024(2) 0.024(2) 0.0011(16) 0.0043(17) 0.0060(17)
C3 0.016(2) 0.022(2) 0.020(2) -0.0036(18) 0.0038(18) 0.0084(19)
C4 0.037(3) 0.030(3) 0.023(2) -0.007(2) 0.012(2) 0.005(2)
C5 0.039(4) 0.035(3) 0.036(3) -0.013(2) 0.012(3) 0.001(3)
C6 0.035(3) 0.022(2) 0.039(3) -0.010(2) -0.001(2) 0.003(2)
C7 0.034(3) 0.026(3) 0.034(3) -0.005(2) 0.005(2) -0.006(2)
C8 0.025(3) 0.023(2) 0.022(2) -0.0015(19) 0.005(2) -0.001(2)
C9 0.024(3) 0.016(2) 0.016(2) 0.0015(17) 0.0074(18) 0.0012(19)
C10 0.030(3) 0.040(3) 0.024(3) -0.004(2) 0.010(2) 0.006(2)
C11 0.051(4) 0.040(3) 0.033(3) -0.008(2) 0.028(3) 0.002(3)
C12 0.062(4) 0.028(3) 0.018(3) -0.004(2) 0.015(3) -0.012(3)
C13 0.052(4) 0.028(3) 0.017(2) 0.000(2) -0.003(2) -0.008(3)
C14 0.033(3) 0.024(3) 0.021(2) 0.001(2) 0.003(2) 0.003(2)
C15 0.021(3) 0.024(2) 0.012(2) 0.0022(18) 0.0063(18) 0.0035(19)
C16 0.028(3) 0.026(3) 0.018(2) 0.0011(19) 0.005(2) 0.004(2)
C17 0.038(3) 0.027(3) 0.025(3) 0.003(2) 0.008(2) -0.004(2)
C18 0.028(3) 0.042(3) 0.027(3) -0.001(2) 0.011(2) -0.010(2)
C19 0.018(3) 0.040(3) 0.046(3) -0.002(3) 0.012(2) 0.002(2)
C20 0.024(3) 0.029(3) 0.031(3) 0.002(2) 0.010(2) 0.005(2)
C21 0.017(2) 0.018(2) 0.017(2) 0.0001(17) 0.0063(18) 0.0035(18)
C22 0.018(3) 0.021(2) 0.023(2) -0.0044(19) 0.0007(19) 0.0027(19)
C23 0.022(3) 0.030(3) 0.026(2) -0.002(2) -0.003(2) 0.005(2)
C24 0.031(3) 0.019(2) 0.020(2) 0.0018(19) 0.006(2) 0.010(2)
C25 0.026(3) 0.017(2) 0.023(2) -0.0015(19) 0.004(2) 0.003(2)
C26 0.019(3) 0.022(2) 0.019(2) -0.0042(18) 0.0018(18) 0.0041(19)
C27 0.016(2) 0.016(2) 0.026(2) -0.0024(17) 0.0004(18) 0.0019(17)
C28 0.029(3) 0.019(2) 0.036(3) -0.001(2) 0.005(2) 0.001(2)
C29 0.028(3) 0.022(3) 0.044(3) -0.015(2) 0.000(2) 0.007(2)
C30 0.025(3) 0.042(3) 0.033(3) -0.014(3) 0.008(2) 0.007(3)
C31 0.036(3) 0.032(3) 0.034(3) 0.004(2) 0.012(2) 0.006(3)
C32 0.024(3) 0.020(2) 0.033(3) -0.003(2) 0.011(2) 0.002(2)
C33 0.022(3) 0.022(2) 0.056(3) 0.017(2) 0.016(3) 0.010(2)
C34 0.031(3) 0.050(4) 0.055(4) 0.031(3) 0.020(3) 0.020(3)
C35 0.048(5) 0.072(5) 0.100(6) 0.061(5) 0.041(4) 0.025(4)
C36 0.028(4) 0.050(4) 0.177(10) 0.052(6) 0.040(5) 0.013(3)
C37 0.027(4) 0.025(3) 0.134(7) 0.026(4) 0.024(4) 0.003(3)
C38 0.023(3) 0.019(3) 0.072(4) 0.006(3) 0.002(3) 0.000(2)

loop_
_atom_type_symbol
_atom_type_description
_atom_type_scat_dispersion_real
_atom_type_scat_dispersion_imag
_atom_type_scat_source
C C 0.0033 0.0016 'International Tables Vol C Tables 4.2.6.8 and 6.1.1.4'
H H 0.0000 0.0000 'International Tables Vol C Tables 4.2.6.8 and 6.1.1.4'
N N 0.0061 0.0033 'International Tables Vol C Tables 4.2.6.8 and 6.1.1.4'
O O 0.0106 0.0060 'International Tables Vol C Tables 4.2.6.8 and 6.1.1.4'
F F 0.0171 0.0103 'International Tables Vol C Tables 4.2.6.8 and 6.1.1.4'
P P 0.1023 0.0942 'International Tables Vol C Tables 4.2.6.8 and 6.1.1.4'
S S 0.1246 0.1234 'International Tables Vol C Tables 4.2.6.8 and 6.1.1.4'
Cl Cl 0.1484 0.1585 'International Tables Vol C Tables 4.2.6.8 and 6.1.1.4'
Pt Pt -1.7033 8.3905 'International Tables Vol C Tables 4.2.6.8 and 6.1.1.4'

loop_
_geom_angle_atom_site_label_1
_geom_angle_atom_site_label_2
_geom_angle_atom_site_label_3
_geom_angle
_geom_angle_site_symmetry_1
_geom_angle_site_symmetry_3
C2 Pt C2 180.000(1) . 3_566
C2 Pt C1 88.54(17) . 3_566
C2 Pt C1 91.46(17) 3_566 3_566
C2 Pt C1 91.46(17) . .
C2 Pt C1 88.54(17) 3_566 .
C1 Pt C1 180.0 3_566 .
C2 Pt S 87.0(5) . 3_566
C2 Pt S 93.0(5) 3_566 3_566
C1 Pt S 90.7(5) 3_566 3_566
C1 Pt S 89.3(5) . 3_566
C2 Pt S 93.0(5) . .
C2 Pt S 87.0(5) 3_566 .
C1 Pt S 89.3(5) 3_566 .
C1 Pt S 90.7(5) . .
S Pt S 180.000(3) 3_566 .
C2 Pt Cl1 86.7(4) . 3_566
C2 Pt Cl1 93.3(4) 3_566 3_566
C1 Pt Cl1 91.0(4) 3_566 3_566
C1 Pt Cl1 89.0(4) . 3_566
S Pt Cl1 0.5(10) 3_566 3_566
S Pt Cl1 179.5(10) . 3_566
C2 Pt Cl1 93.3(4) . .
C2 Pt Cl1 86.7(4) 3_566 .
C1 Pt Cl1 89.0(4) 3_566 .
C1 Pt Cl1 91.0(4) . .
S Pt Cl1 179.5(10) 3_566 .
S Pt Cl1 0.5(10) . .
Cl1 Pt Cl1 180.000(3) 3_566 .
O' S O 77.5(14) . .
O' S Cl2 123.4(12) . .
O S Cl2 111.8(11) . .
O' S Pt 118.3(12) . .
O S Pt 119.5(10) . .
Cl2 S Pt 105.0(8) . .
S O O' 49.5(8) . .
S O' O 53.0(9) . .
F2 C1 F3 109.2(4) . .
F2 C1 F1 99.1(4) . .
F3 C1 F1 100.2(4) . .
F2 C1 Pt 114.7(3) . .
F3 C1 Pt 117.8(3) . .
F1 C1 Pt 113.4(3) . .
F6 C2 F6' 34.5(4) . .
F6 C2 F6" 43.3(5) . .
F6' C2 F6" 77.8(6) . .
F6 C2 F5 108.7(5) . .
F6' C2 F5 128.0(6) . .
F6" C2 F5 80.3(6) . .
F6 C2 F5" 122.7(8) . .
F6' C2 F5" 124.2(6) . .
F6" C2 F5" 106.2(5) . .
F5 C2 F5" 27.7(5) . .
F6 C2 F5' 72.7(5) . .
F6' C2 F5' 105.7(5) . .
F6" C2 F5' 33.9(6) . .
F5 C2 F5' 47.4(3) . .
F5" C2 F5' 74.7(6) . .
F6 C2 F4' 115.6(5) . .
F6' C2 F4' 100.6(4) . .
F6" C2 F4' 123.5(7) . .
F5 C2 F4' 56.2(5) . .
F5" C2 F4' 30.4(6) . .
F5' C2 F4' 99.3(4) . .
F6 C2 F4" 58.8(6) . .
F6' C2 F4" 29.6(6) . .
F6" C2 F4" 99.8(5) . .
F5 C2 F4" 113.7(7) . .
F5" C2 F4" 99.0(5) . .
F5' C2 F4" 117.1(7) . .
F4' C2 F4" 71.9(6) . .
F6 C2 F4 101.6(4) . .
F6' C2 F4 71.3(5) . .
F6" C2 F4 138.6(7) . .
F5 C2 F4 97.5(4) . .
F5" C2 F4 71.5(6) . .
F5' C2 F4 134.7(5) . .
F4' C2 F4 41.4(3) . .
F4" C2 F4 43.0(5) . .
F6 C2 Pt 121.5(4) . .
F6' C2 Pt 115.4(4) . .
F6" C2 Pt 110.8(6) . .
F5 C2 Pt 116.4(4) . .
F5" C2 Pt 114.5(6) . .
F5' C2 Pt 113.9(4) . .
F4' C2 Pt 119.7(4) . .
F4" C2 Pt 124.4(6) . .
F4 C2 Pt 107.1(4) . .
N1 P1 C15 111.8(2) . .
N1 P1 C3 114.9(2) . .
C15 P1 C3 107.5(2) . .
N1 P1 C9 107.5(2) . .
C15 P1 C9 107.0(2) . .
C3 P1 C9 107.8(2) . .
N1 P2 C21 106.8(2) . .
N1 P2 C27 115.8(2) . .
C21 P2 C27 105.0(2) . .
N1 P2 C33 112.1(2) . .
C21 P2 C33 108.3(2) . .
C27 P2 C33 108.4(2) . .
P2 N1 P1 140.7(3) . .
C8 C3 C4 119.2(4) . .
C8 C3 P1 120.1(3) . .
C4 C3 P1 120.6(4) . .
C5 C4 C3 120.5(5) . .
C5 C4 H4 119.8 . .
C3 C4 H4 119.8 . .
C4 C5 C6 119.6(5) . .
C4 C5 H5 120.2 . .
C6 C5 H5 120.2 . .
C7 C6 C5 120.1(5) . .
C7 C6 H6 119.9 . .
C5 C6 H6 119.9 . .
C8 C7 C6 120.6(5) . .
C8 C7 H7 119.7 . .
C6 C7 H7 119.7 . .
C7 C8 C3 120.0(4) . .
C7 C8 H8 120.0 . .
C3 C8 H8 120.0 . .
C10 C9 C14 119.9(4) . .
C10 C9 P1 119.7(4) . .
C14 C9 P1 120.4(3) . .
C11 C10 C9 119.8(5) . .
C11 C10 H10 120.1 . .
C9 C10 H10 120.1 . .
C12 C11 C10 120.2(5) . .
C12 C11 H11 119.9 . .
C10 C11 H11 119.9 . .
C13 C12 C11 120.5(5) . .
C13 C12 H12 119.8 . .
C11 C12 H12 119.8 . .
C12 C13 C14 120.3(5) . .
C12 C13 H13 119.8 . .
C14 C13 H13 119.8 . .
C9 C14 C13 119.3(5) . .
C9 C14 H14 120.4 . .
C13 C14 H14 120.4 . .
C16 C15 C20 118.9(4) . .
C16 C15 P1 119.2(4) . .
C20 C15 P1 121.7(4) . .
C17 C16 C15 119.6(5) . .
C17 C16 H16 120.2 . .
C15 C16 H16 120.2 . .
C18 C17 C16 121.2(5) . .
C18 C17 H17 119.4 . .
C16 C17 H17 119.4 . .
C17 C18 C19 119.7(5) . .
C17 C18 H18 120.2 . .
C19 C18 H18 120.2 . .
C20 C19 C18 120.5(5) . .
C20 C19 H19 119.8 . .
C18 C19 H19 119.8 . .
C19 C20 C15 120.2(5) . .
C19 C20 H20 119.9 . .
C15 C20 H20 119.9 . .
C26 C21 C22 119.1(4) . .
C26 C21 P2 120.3(3) . .
C22 C21 P2 120.1(3) . .
C23 C22 C21 120.2(4) . .
C23 C22 H22 119.9 . .
C21 C22 H22 119.9 . .
C22 C23 C24 120.2(4) . .
C22 C23 H23 119.9 . .
C24 C23 H23 119.9 . .
C25 C24 C23 119.8(4) . .
C25 C24 H24 120.1 . .
C23 C24 H24 120.1 . .
C24 C25 C26 120.1(4) . .
C24 C25 H25 120.0 . .
C26 C25 H25 120.0 . .
C25 C26 C21 120.6(4) . .
C25 C26 H26 119.7 . .
C21 C26 H26 119.7 . .
C32 C27 C28 118.8(4) . .
C32 C27 P2 119.2(3) . .
C28 C27 P2 121.9(4) . .
C29 C28 C27 119.1(5) . .
C29 C28 H28 120.4 . .
C27 C28 H28 120.4 . .
C30 C29 C28 120.9(5) . .
C30 C29 H29 119.5 . .
C28 C29 H29 119.5 . .
C29 C30 C31 119.8(5) . .
C29 C30 H30 120.1 . .
C31 C30 H30 120.1 . .
C32 C31 C30 120.1(5) . .
C32 C31 H31 120.0 . .
C30 C31 H31 120.0 . .
C31 C32 C27 121.2(4) . .
C31 C32 H32 119.4 . .
C27 C32 H32 119.4 . .
C34 C33 C38 120.7(5) . .
C34 C33 P2 118.3(5) . .
C38 C33 P2 120.9(4) . .
C33 C34 C35 118.6(7) . .
C33 C34 H34 120.7 . .
C35 C34 H34 120.7 . .
C36 C35 C34 120.1(7) . .
C36 C35 H35 119.9 . .
C34 C35 H35 119.9 . .
C37 C36 C35 120.3(7) . .
C37 C36 H36 119.8 . .
C35 C36 H36 119.8 . .
C36 C37 C38 121.5(7) . .
C36 C37 H37 119.3 . .
C38 C37 H37 119.3 . .
C37 C38 C33 118.8(6) . .
C37 C38 H38 120.6 . .
C33 C38 H38 120.6 . .

loop_
_geom_bond_atom_site_label_1
_geom_bond_atom_site_label_2
_geom_bond_distance
_geom_bond_site_symmetry_2
Pt C2 2.103(5) .
Pt C2 2.103(5) 3_566
Pt C1 2.110(5) 3_566
Pt C1 2.110(5) .
Pt S 2.220(10) 3_566
Pt S 2.220(10) .
Pt Cl1 2.574(9) 3_566
Pt Cl1 2.574(9) .
S O' 1.22(2) .
S O 1.28(2) .
S Cl2 2.17(2) .
O O' 1.565(19) .
C1 F2 1.333(5) .
C1 F3 1.333(5) .
C1 F1 1.387(5) .
C2 F6 1.333(5) .
C2 F6' 1.343(5) .
C2 F6" 1.343(5) .
C2 F5 1.349(5) .
C2 F5" 1.351(5) .
C2 F5' 1.353(5) .
C2 F4' 1.390(5) .
C2 F4" 1.393(5) .
C2 F4 1.396(5) .
P1 N1 1.593(4) .
P1 C15 1.800(5) .
P1 C3 1.801(5) .
P1 C9 1.801(4) .
P2 N1 1.575(4) .
P2 C21 1.797(4) .
P2 C27 1.800(5) .
P2 C33 1.821(5) .
C3 C8 1.387(6) .
C3 C4 1.395(6) .
C4 C5 1.379(7) .
C4 H4 0.9500 .
C5 C6 1.382(7) .
C5 H5 0.9500 .
C6 C7 1.378(7) .
C6 H6 0.9500 .
C7 C8 1.375(7) .
C7 H7 0.9500 .
C8 H8 0.9500 .
C9 C10 1.384(6) .
C9 C14 1.393(6) .
C10 C11 1.383(7) .
C10 H10 0.9500 .
C11 C12 1.379(8) .
C11 H11 0.9500 .
C12 C13 1.364(8) .
C12 H12 0.9500 .
C13 C14 1.395(6) .
C13 H13 0.9500 .
C14 H14 0.9500 .
C15 C16 1.393(6) .
C15 C20 1.404(6) .
C16 C17 1.379(7) .
C16 H16 0.9500 .
C17 C18 1.369(7) .
C17 H17 0.9500 .
C18 C19 1.381(7) .
C18 H18 0.9500 .
C19 C20 1.369(7) .
C19 H19 0.9500 .
C20 H20 0.9500 .
C21 C26 1.385(6) .
C21 C22 1.403(6) .
C22 C23 1.371(6) .
C22 H22 0.9500 .
C23 C24 1.394(7) .
C23 H23 0.9500 .
C24 C25 1.380(7) .
C24 H24 0.9500 .
C25 C26 1.382(6) .
C25 H25 0.9500 .
C26 H26 0.9500 .
C27 C32 1.388(6) .
C27 C28 1.404(6) .
C28 C29 1.394(7) .
C28 H28 0.9500 .
C29 C30 1.371(8) .
C29 H29 0.9500 .
C30 C31 1.384(8) .
C30 H30 0.9500 .
C31 C32 1.370(7) .
C31 H31 0.9500 .
C32 H32 0.9500 .
C33 C34 1.381(8) .
C33 C38 1.409(8) .
C34 C35 1.412(9) .
C34 H34 0.9500 .
C35 C36 1.380(11) .
C35 H35 0.9500 .
C36 C37 1.360(11) .
C36 H36 0.9500 .
C37 C38 1.375(8) .
C37 H37 0.9500 .
C38 H38 0.9500 .
